data_4031304
loop_
_publ_author_name
'Golovnev, Nikolay'
'Molokeev, Maxim'

_publ_section_title
;
 Structures of bis(2-thiobarbiturato-O)tetraaquamagnesium and
 catena-[(mu2-2-thiobarbiturato-O,O)(2-thiobarbiturato-O)
 bis(mu2-aqua)diaquastrontium] monohydrate
;
_journal_issue 2
_journal_name_full 'Russian Journal of Inorganic Chemistry'
_journal_page_first 72
_journal_paper_doi 10.1134/S0036023614020107
_journal_volume 59
_journal_year 2014
_chemical_formula_moiety 'C8 H6 N4 O8 S2 Sr, O'
_chemical_formula_sum 'C8 H6 N4 O9 S2 Sr'
_chemical_formula_weight 453.9095
_chemical_name_systematic
;
 Catena-bis(2-thiobarbiturato)-tetraaqua-strontium monohydrate
;
_space_group_IT_number 14
_symmetry_cell_setting monoclinic
_symmetry_space_group_name_Hall '-P 2yn'
_symmetry_space_group_name_H-M 'P 1 21/n 1'
_cell_angle_alpha 90
_cell_angle_beta 92.0225(15)
_cell_angle_gamma 90
_cell_formula_units_Z 4
_cell_length_a 20.84994(44)
_cell_length_b 19.26486(47)
_cell_length_c 4.140067(89)
_cell_measurement_temperature 300
_cell_volume 1661.91(6)
_diffrn_ambient_temperature 300
_diffrn_measurement_device_type 'D8 ADVANCE Bruker'
_diffrn_radiation_monochromator none
_diffrn_radiation_probe x-ray
_diffrn_radiation_type 'Cu K\a~1~~2~'
_exptl_absorpt_coefficient_mu 7.363
_exptl_crystal_density_diffrn 1.81416
_pd_char_colour colourless
_pd_meas_2theta_range_inc 0.016
_pd_meas_2theta_range_max 139.9869
_pd_meas_2theta_range_min 5.5073
_pd_meas_scan_method step
_pd_proc_ls_pref_orient_corr
;
Anisotropic model of PO. Spherical harmonics 2 ordrer.
 Jarvinen (1993). Application of symmetrized harmonics expansion to correction
of the preferred orientation effect. - J. Appl. Cryst. 26 p525-531.
;
_pd_proc_ls_profile_function PearsonVII
_pd_proc_ls_prof_R_factor 3.850
_pd_proc_ls_prof_wR_expected 0.863
_pd_proc_ls_prof_wR_factor 4.145
_pd_proc_number_of_points 8404.975
_pd_spec_mount_mode reflection
_refine_ls_goodness_of_fit_ref 4.806
_refine_ls_R_I_factor 2.087
_refine_ls_shift/su_max 0.01000
_cod_data_source_file SrH2O4HTBA4H2O.cif
_cod_data_source_block a
_cod_original_cell_volume 1661.910(65)
_cod_original_sg_symbol_Hall
;
-P 2yn
;
_cod_original_sg_symbol_H-M P21/n
_cod_original_formula_sum
;
C8 H6 N4 O9 S2 Sr
;
_cod_database_code 4031304
_cod_database_fobs_code 4031304

loop_
_symmetry_equiv_pos_as_xyz
'x, y, z'
'-x, -y, -z'
'-x+1/2, y+1/2, -z+1/2'
'x+1/2, -y+1/2, z+1/2'

loop_
_atom_site_label
_atom_site_type_symbol
_atom_site_fract_x
_atom_site_fract_y
_atom_site_fract_z
_atom_site_occupancy
_atom_site_B_iso_or_equiv
_atom_site_adp_type
Sr Sr 0.273418(74) 0.224881(92) 0.90754(48) 1 0 Uani
H1a H 0.05653 0.5 1.31859 1 4 Uiso
N1a N 0.07608(27) 0.46821(29) 1.2378(22) 1 3.16(16) Uiso
S1 S -0.02732(20) 0.39123(23) 1.3764(12) 1 5.06(15) Uiso
O1a O 0.16441(38) 0.30630(47) 0.8114(25) 1 4.61(16) Uiso
O2a O 0.16192(41) 0.54199(40) 1.1235(27) 1 4.61(16) Uiso
N3a N 0.07877(29) 0.34898(26) 1.0791(20) 1 3.16(16) Uiso
H3a H 0.06456 0.31242 1.06009 1 4 Uiso
C4a C 0.14395(32) 0.36143(34) 0.9552(21) 1 4.74(20) Uiso
C6a C 0.14054(51) 0.48245(33) 1.1004(35) 1 4.74(20) Uiso
C5a C 0.17086(31) 0.42971(35) 0.9582(24) 1 4.74(20) Uiso
H5a H 0.20867 0.43573 0.87185 1 4 Uiso
C2a C 0.04884(37) 0.40200(40) 1.2404(28) 1 4.74(20) Uiso
H1b H 0.11764 0.22005 0.68432 1 4 Uiso
N1b N 0.10828(30) 0.18233(40) 0.5877(21) 1 3.16(16) Uiso
S2 S 0.00064(16) 0.19339(23) 0.9099(12) 1 4.48(16) Uiso
O1b O 0.07663(40) -0.02159(42) 0.3157(26) 1 4.61(16) Uiso
O2b O 0.20625(33) 0.18441(45) 0.3824(25) 1 4.61(16) Uiso
N3b N 0.04242(31) 0.08050(31) 0.5979(22) 1 3.16(16) Uiso
H3b H 0.0094 0.06312 0.63301 1 4 Uiso
C4b C 0.08735(50) 0.04262(37) 0.3841(33) 1 4.74(20) Uiso
C6b C 0.15780(34) 0.14502(47) 0.4435(32) 1 4.74(20) Uiso
C5b C 0.14565(32) 0.07628(42) 0.3205(27) 1 4.74(20) Uiso
H5b H 0.17548 0.05571 0.21413 1 4 Uiso
C2b C 0.05086(37) 0.14964(39) 0.6656(24) 1 4.74(20) Uiso
O1 O 0.27223(41) 0.32008(44) 0.3991(26) 1 3.67(12) Uiso
O2 O 0.37873(41) 0.29759(46) 0.9166(24) 1 3.67(12) Uiso
O3 O 0.35562(40) 0.18742(46) 0.4081(25) 1 3.67(12) Uiso
O4 O 0.27486(41) 0.09136(39) 0.8593(26) 1 3.67(12) Uiso
O5 O 0.34913(43) 0.41831(41) 0.6210(24) 1 3.67(12) Uiso

loop_
_atom_site_aniso_label
_atom_site_aniso_U_11
_atom_site_aniso_U_22
_atom_site_aniso_U_33
_atom_site_aniso_U_12
_atom_site_aniso_U_13
_atom_site_aniso_U_23
Sr 0.0499(16) 0.0515(18) 0.0597(18) -0.0018(15) 0.00074(94) 0.0111(17)

loop_
_diffrn_radiation_wavelength
_diffrn_radiation_wavelength_wt
1.5406 1.0000
1.5443 0.5000

loop_
_geom_angle_atom_site_label_1
_geom_angle_atom_site_label_2
_geom_angle_atom_site_label_3
_geom_angle
_geom_angle_site_symmetry_1
_geom_angle_site_symmetry_3
C6a N1a H1a 119.05 1_555 1_555
C6a N1a C2a 122.61(81) 1_555 1_555
C2a N1a H1a 118.31 1_555 1_555
H3a N3a C4a 117.81 1_555 1_555
H3a N3a C2a 123.31 1_555 1_555
C4a N3a C2a 118.74(70) 1_555 1_555
C5a C4a O1a 128.46(98) 1_555 1_555
C5a C4a N3a 120.52(66) 1_555 1_555
C5a C6a N1a 117.95(76) 1_555 1_555
C5a C6a O2a 124.3(10) 1_555 1_555
H5a C5a C4a 118.17 1_555 1_555
H5a C5a C6a 121.18 1_555 1_555
C6b N1b H1b 118.49 1_555 1_555
C6b N1b C2b 120.91(82) 1_555 1_555
C2b N1b H1b 117.43 1_555 1_555
H3b N3b C4b 118.19 1_555 1_555
H3b N3b C2b 118.97 1_555 1_555
C4b N3b C2b 120.97(83) 1_555 1_555
C5b C4b O1b 123.02(98) 1_555 1_555
C5b C4b N3b 116.52(80) 1_555 1_555
C5b C6b N1b 119.84(83) 1_555 1_555
C5b C6b O2b 126.8(11) 1_555 1_555
H5b C5b C4b 121.41 1_555 1_555
H5b C5b C6b 118.59 1_555 1_555
N1a C6a O2a 117.78(87) 1_555 1_555
N1a C2a S1 119.62(64) 1_555 1_555
N1a C2a N3a 118.74(72) 1_555 1_555
S1 C2a N3a 120.55(67) 1_555 1_555
O1a C4a N3a 110.30(64) 1_555 1_555
C4a C5a C6a 120.59(77) 1_555 1_555
N1b C6b O2b 111.86(77) 1_555 1_555
N1b C2b S2 117.54(65) 1_555 1_555
N1b C2b N3b 119.63(76) 1_555 1_555
S2 C2b N3b 121.64(72) 1_555 1_555
O1b C4b N3b 119.34(92) 1_555 1_555
C4b C5b C6b 119.96(87) 1_555 1_555
O1a Sr O2b 69.15(39) 1_555 1_555
O1a Sr O2b 79.50(30) 1_555 1_556
O1a Sr O1 62.33(50) 1_555 1_555
O1a Sr O1 72.53(37) 1_555 1_556
O1a Sr O2 112.55(39) 1_555 1_555
O1a Sr O3 123.61(57) 1_555 1_555
O1a Sr O3 138.07(90) 1_555 1_556
O1a Sr O4 124.29(54) 1_555 1_555
O2b Sr O2b 104.60(36) 1_555 1_556
O2b Sr O1 65.54(49) 1_555 1_555
O2b Sr O1 141.7(11) 1_555 1_556
O2b Sr O2 126.06(63) 1_555 1_555
O2b Sr O3 69.06(42) 1_555 1_555
O2b Sr O3 146.9(13) 1_555 1_556
O2b Sr O4 69.63(41) 1_555 1_555
O2b Sr O1 141.6(11) 1_556 1_555
O2b Sr O1 67.43(46) 1_556 1_556
O2b Sr O2 129.28(68) 1_556 1_555
O2b Sr O3 147.3(13) 1_556 1_555
O2b Sr O3 71.65(40) 1_556 1_556
O2b Sr O4 76.43(35) 1_556 1_555
O1 Sr O1 96.91(31) 1_555 1_556
O1 Sr O2 69.05(41) 1_555 1_555
O1 Sr O3 66.76(46) 1_555 1_555
O1 Sr O3 137.08(95) 1_555 1_556
O1 Sr O4 126.62(64) 1_555 1_555
O1 Sr O2 70.06(40) 1_556 1_555
O1 Sr O3 137.39(96) 1_556 1_555
O1 Sr O3 68.67(44) 1_556 1_556
O1 Sr O4 136.48(86) 1_556 1_555
O2 Sr O3 67.35(42) 1_555 1_555
O2 Sr O3 68.04(42) 1_555 1_556
O2 Sr O4 121.69(51) 1_555 1_555
O3 Sr O3 96.13(29) 1_555 1_556
O3 Sr O4 71.32(38) 1_555 1_555
O3 Sr O4 77.71(33) 1_556 1_555

loop_
_geom_bond_atom_site_label_1
_geom_bond_atom_site_label_2
_geom_bond_distance
_geom_bond_site_symmetry_2
H1a N1a 0.81408 .
N1a C6a 1.503(12) .
N1a C2a 1.3965(94) .
S1 C2a 1.7160(89) .
O1a C4a 1.297(12) .
O2a C6a 1.233(10) .
N3a H3a 0.76707 .
N3a C4a 1.4889(90) .
N3a C2a 1.381(11) .
C4a C5a 1.4299(93) .
C6a C5a 1.343(12) .
C5a H5a 0.88466 .
H1b N1b 0.84890 .
N1b C6b 1.408(11) .
N1b C2b 1.4004(100) .
S2 C2b 1.7043(94) .
O1b C4b 1.287(11) .
O2b C6b 1.296(11) .
N3b H3b 0.78376 .
N3b C4b 1.501(13) .
N3b C2b 1.3712(98) .
C4b C5b 1.411(12) .
C6b C5b 1.438(13) .
C5b H5b 0.87013 .
Sr O1a 2.7786(83) .
Sr O2b 2.6610(96) .
Sr O2b 2.5746(93) 1_556
Sr O1 2.791(10) .
Sr O1 2.7403(100) 1_556
Sr O2 2.6036(85) .
Sr O3 2.8256(95) .
Sr O3 2.7390(96) 1_556
Sr O4 2.5803(77) .

loop_
_geom_hbond_atom_site_label_D
_geom_hbond_atom_site_label_H
_geom_hbond_atom_site_label_A
_geom_hbond_distance_DH
_geom_hbond_distance_HA
_geom_hbond_distance_DA
_geom_hbond_angle_DHA
_geom_hbond_site_symmetry_A
N1b H1b O1a 0.85 1.99 2.802(12) 160 1_555
N3b H3b O1b 0.78 1.98 2.763(10) 175 2_556
N1a H1a S1 0.81 2.53 3.322(8) 164 2_568
N3a H3a S2 0.77 2.71 3.472(7) 170 1_555

loop_
_cod_changelog_entry_id
_cod_changelog_entry_author
_cod_changelog_entry_date
_cod_changelog_entry_text
1 'Vaitkus, Antanas' 2024-10-01T18:15:00+03:00
;
 Replaced the '_chemical_name_mineral' data item with the
 '_chemical_name_systematic' data item.
;
